data_1570327
loop_
_publ_author_name
'Peddi, Balakrishna'
'Khan, Souvik'
'Gonnade, Rajesh G.'
'Yildiz, Cem B.'
'Majumdar, Moumita'

_publ_section_title
;
 Intramolecular donor-stabilized tetra-coordinated germanium(iv)
 di-cations and their Lewis acidic properties.
;
_journal_issue 47
_journal_name_full 'Chemical science'
_journal_page_first 13755
_journal_page_last 13764
_journal_paper_doi 10.1039/d3sc03717g
_journal_volume 14
_journal_year 2023
_chemical_formula_moiety 'C54 H51 Ge O P3, 2(C F3 O3 S), C Cl2, C H2 Cl2'
_chemical_formula_sum 'C58 H53 Cl4 F6 Ge O7 P3 S2'
_chemical_formula_weight 1347.42
_space_group_crystal_system monoclinic
_space_group_IT_number 15
_space_group_name_Hall '-C 2yc'
_space_group_name_H-M_alt 'C 1 2/c 1'
_atom_sites_solution_hydrogens geom
_audit_creation_method SHELXL-2018/3
_audit_update_record
;
2023-04-14 deposited with the CCDC.	2023-11-16 downloaded from the CCDC.
;
_cell_angle_alpha 90
_cell_angle_beta 100.229(5)
_cell_angle_gamma 90
_cell_formula_units_Z 8
_cell_length_a 47.155(9)
_cell_length_b 13.050(3)
_cell_length_c 19.811(4)
_cell_measurement_reflns_used 9911
_cell_measurement_temperature 150(2)
_cell_measurement_theta_max 22.69
_cell_measurement_theta_min 2.18
_cell_volume 11997(4)
_computing_structure_refinement 'SHELXL-2018/3 (Sheldrick, 2018)'
_computing_structure_solution 'SHELXT 2014/5 (Sheldrick, 2014)'
_diffrn_ambient_temperature 150(2)
_diffrn_measured_fraction_theta_full 0.999
_diffrn_measured_fraction_theta_max 0.999
_diffrn_measurement_device_type 'Bruker APEX-II CCD'
_diffrn_measurement_method '\f and \w scans'
_diffrn_radiation_type MoK\a
_diffrn_radiation_wavelength 0.71073
_diffrn_reflns_av_R_equivalents 0.2547
_diffrn_reflns_av_unetI/netI 0.1383
_diffrn_reflns_Laue_measured_fraction_full 0.999
_diffrn_reflns_Laue_measured_fraction_max 0.999
_diffrn_reflns_limit_h_max 56
_diffrn_reflns_limit_h_min -56
_diffrn_reflns_limit_k_max 15
_diffrn_reflns_limit_k_min -15
_diffrn_reflns_limit_l_max 23
_diffrn_reflns_limit_l_min -21
_diffrn_reflns_number 108030
_diffrn_reflns_point_group_measured_fraction_full 0.999
_diffrn_reflns_point_group_measured_fraction_max 0.999
_diffrn_reflns_theta_full 25.027
_diffrn_reflns_theta_max 25.027
_diffrn_reflns_theta_min 2.398
_exptl_absorpt_coefficient_mu 0.908
_exptl_absorpt_correction_T_max 0.7452
_exptl_absorpt_correction_T_min 0.3917
_exptl_absorpt_correction_type multi-scan
_exptl_absorpt_process_details 'SADABS (Bruker, 2016)'
_exptl_crystal_colour colorless
_exptl_crystal_density_diffrn 1.492
_exptl_crystal_description needle
_exptl_crystal_F_000 5504
_exptl_crystal_size_max 0.18
_exptl_crystal_size_mid 0.09
_exptl_crystal_size_min 0.08
_refine_diff_density_max 1.204
_refine_diff_density_min -0.965
_refine_diff_density_rms 0.122
_refine_ls_extinction_method none
_refine_ls_goodness_of_fit_ref 1.083
_refine_ls_hydrogen_treatment constr
_refine_ls_matrix_type full
_refine_ls_number_parameters 728
_refine_ls_number_reflns 10600
_refine_ls_number_restraints 31
_refine_ls_restrained_S_all 1.083
_refine_ls_R_factor_all 0.1761
_refine_ls_R_factor_gt 0.0992
_refine_ls_shift/su_max 0.000
_refine_ls_shift/su_mean 0.000
_refine_ls_structure_factor_coef Fsqd
_refine_ls_weighting_details 'w=1/[\s^2^(Fo^2^)+(0.0600P)^2^+179.0883P] where P=(Fo^2^+2Fc^2^)/3'
_refine_ls_weighting_scheme calc
_refine_ls_wR_factor_gt 0.1888
_refine_ls_wR_factor_ref 0.2198
_reflns_Friedel_coverage 0.000
_reflns_number_gt 6257
_reflns_number_total 10600
_reflns_threshold_expression 'I > 2\s(I)'
_cod_data_source_file d3sc03717g2.cif
_cod_data_source_block TRY_a_CCDC6
_cod_depositor_comments 'Adding full bibliography for 1570312--1570327.cif.'
_cod_original_cell_volume 11998(4)
_cod_original_sg_symbol_H-M 'C 2/c'
_cod_database_code 1570327
_shelx_shelxl_version_number 2018/3
_shelx_space_group_comment
;
The symmetry employed for this shelxl refinement is uniquely defined
by the following loop, which should always be used as a source of
symmetry information in preference to the above space-group names.
They are only intended as comments.
;

loop_
_space_group_symop_operation_xyz
'x, y, z'
'-x, y, -z+1/2'
'x+1/2, y+1/2, z'
'-x+1/2, y+1/2, -z+1/2'
'-x, -y, -z'
'x, -y, z-1/2'
'-x+1/2, -y+1/2, -z'
'x+1/2, -y+1/2, z-1/2'

loop_
_atom_site_label
_atom_site_type_symbol
_atom_site_fract_x
_atom_site_fract_y
_atom_site_fract_z
_atom_site_U_iso_or_equiv
_atom_site_adp_type
_atom_site_occupancy
_atom_site_site_symmetry_order
_atom_site_calc_flag
_atom_site_refinement_flags_posn
_atom_site_refinement_flags_adp
_atom_site_refinement_flags_occupancy
_atom_site_disorder_assembly
_atom_site_disorder_group
Ge1 Ge 0.37938(2) 0.58428(7) 0.25488(4) 0.0203(2) Uani 1 1 d . . . . .
F1 F 0.23320(15) 1.1503(5) 0.5612(3) 0.076(2) Uani 1 1 d . . . . .
P1 P 0.35732(4) 0.55580(17) 0.35138(10) 0.0197(5) Uani 1 1 d . . . . .
C1 C 0.34840(15) 0.5183(6) 0.1947(4) 0.0173(17) Uani 1 1 d . . . . .
Cl1 Cl 0.5750(2) -0.0654(9) 0.4404(6) 0.125(2) Uani 0.510(8) 1 d D U P A 1
Cl2 Cl 0.5688(3) 0.0491(8) 0.3144(5) 0.124(2) Uani 0.510(8) 1 d D U P A 1
Cl1' Cl 0.5811(3) -0.0252(10) 0.4223(6) 0.125(2) Uani 0.490(8) 1 d D U P A 2
Cl2' Cl 0.5486(3) 0.0604(8) 0.2965(5) 0.124(2) Uani 0.490(8) 1 d D U P A 2
S1 S 0.26467(5) 0.98549(17) 0.56752(11) 0.0294(5) Uani 1 1 d . . . . .
O1 O 0.36278(11) 0.7211(4) 0.2475(2) 0.0237(13) Uani 1 1 d . . . . .
C2 C 0.41629(15) 0.6222(6) 0.2327(4) 0.0170(17) Uani 1 1 d . . . . .
F2 F 0.27052(12) 1.1663(4) 0.5157(3) 0.0477(14) Uani 1 1 d . . . . .
O2 O 0.28077(15) 1.0231(5) 0.6304(3) 0.0526(19) Uani 1 1 d . . . . .
P2 P 0.40343(4) 0.39223(17) 0.26444(10) 0.0226(5) Uani 1 1 d . . . . .
S2 S 0.55452(5) 0.2718(2) 0.54031(12) 0.0392(6) Uani 1 1 d . . . . .
C3 C 0.34573(17) 0.4993(6) 0.1252(4) 0.0248(19) Uani 1 1 d . . . . .
H3 H 0.360095 0.524933 0.101494 0.030 Uiso 1 1 calc R U . . .
P3 P 0.34447(5) 0.79254(18) 0.19615(11) 0.0278(6) Uani 1 1 d . . . . .
C5 C 0.30231(17) 0.4033(6) 0.1214(4) 0.0234(19) Uani 1 1 d . . . . .
C12 C 0.27678(16) 0.3338(6) 0.0997(4) 0.0234(13) Uani 1 1 d . . . . .
H12A H 0.282997 0.267509 0.082822 0.028 Uiso 1 1 calc R U . . .
H12B H 0.262673 0.365948 0.062848 0.028 Uiso 1 1 calc R U . . .
C4 C 0.32226(18) 0.4430(7) 0.0878(4) 0.030(2) Uani 1 1 d . . . . .
H4 H 0.320664 0.433382 0.039740 0.036 Uiso 1 1 calc R U . . .
O4 O 0.28141(14) 0.9465(5) 0.5196(3) 0.0487(18) Uani 1 1 d . . . . .
F4 F 0.53723(16) 0.1422(5) 0.6259(4) 0.087(2) Uani 1 1 d . . . . .
O7 O 0.57181(13) 0.2553(5) 0.4886(3) 0.0459(18) Uani 1 1 d . . . . .
C7 C 0.28421(18) 0.3828(7) 0.2909(4) 0.035(2) Uani 1 1 d . . . . .
H7 H 0.269609 0.352696 0.311848 0.042 Uiso 1 1 calc R U . . .
C6 C 0.28327(17) 0.3730(6) 0.2210(4) 0.025(2) Uani 1 1 d . . . . .
C8 C 0.30689(17) 0.4375(7) 0.3307(4) 0.031(2) Uani 1 1 d . . . . .
H8 H 0.307543 0.442184 0.378786 0.037 Uiso 1 1 calc R U . . .
C9 C 0.32803(16) 0.4842(6) 0.3027(4) 0.0222(19) Uani 1 1 d . . . . .
O5 O 0.56880(14) 0.3238(5) 0.6004(3) 0.0448(17) Uani 1 1 d . . . . .
F3 F 0.23466(12) 1.0847(5) 0.4635(3) 0.0645(18) Uani 1 1 d . . . . .
O3 O 0.23961(13) 0.9269(5) 0.5733(3) 0.0478(18) Uani 1 1 d . . . . .
F5 F 0.57571(14) 0.0985(5) 0.5910(4) 0.075(2) Uani 1 1 d . . . . .
F6 F 0.53520(14) 0.0838(5) 0.5255(4) 0.079(2) Uani 1 1 d . . . . .
O6 O 0.52574(14) 0.3044(6) 0.5157(3) 0.060(2) Uani 1 1 d . . . . .
C10 C 0.32769(16) 0.4775(6) 0.2305(4) 0.0181(17) Uani 1 1 d . . . . .
C11 C 0.30490(16) 0.4213(6) 0.1927(4) 0.0234(13) Uani 1 1 d . . . . .
C14 C 0.42425(17) 0.7213(7) 0.2304(4) 0.026(2) Uani 1 1 d . . . . .
H14 H 0.412931 0.772026 0.247527 0.031 Uiso 1 1 calc R U . . .
C13 C 0.26335(19) 0.3176(8) 0.1652(4) 0.039(2) Uani 1 1 d . . . . .
H13A H 0.243695 0.346950 0.158941 0.047 Uiso 1 1 calc R U . . .
H13B H 0.262352 0.243830 0.176022 0.047 Uiso 1 1 calc R U . . .
C16 C 0.46528(17) 0.6790(7) 0.1800(4) 0.028(2) Uani 1 1 d . . . . .
C15 C 0.44880(18) 0.7529(7) 0.2036(4) 0.032(2) Uani 1 1 d . . . . .
H15 H 0.453707 0.823329 0.202020 0.038 Uiso 1 1 calc R U . . .
C18 C 0.47430(19) 0.4089(9) 0.1676(5) 0.042(3) Uani 1 1 d . . . . .
H18 H 0.487031 0.362492 0.151217 0.050 Uiso 1 1 calc R U . . .
C17 C 0.47772(17) 0.5102(8) 0.1628(4) 0.032(2) Uani 1 1 d . . . . .
C19 C 0.45119(19) 0.3729(7) 0.1978(4) 0.036(2) Uani 1 1 d . . . . .
H19 H 0.449185 0.301079 0.203326 0.043 Uiso 1 1 calc R U . . .
C1S C 0.5584(4) 0.0620(16) 0.3902(11) 0.149(7) Uani 1 1 d . U . . .
C20 C 0.43142(17) 0.4370(7) 0.2197(4) 0.026(2) Uani 1 1 d . . . . .
C29 C 0.3102(2) 0.7703(8) 0.4325(4) 0.038(2) Uani 1 1 d . . . . .
H29 H 0.291908 0.774807 0.446342 0.045 Uiso 1 1 calc R U . . .
C21 C 0.43417(16) 0.5425(7) 0.2130(4) 0.0251(14) Uani 1 1 d . . . . .
C22 C 0.45807(16) 0.5768(7) 0.1857(4) 0.0251(14) Uani 1 1 d . . . . .
C23 C 0.49146(18) 0.6863(8) 0.1467(4) 0.040(3) Uani 1 1 d . . . . .
H23A H 0.507138 0.723957 0.176374 0.048 Uiso 1 1 calc R U . . .
H23B H 0.486810 0.721789 0.101906 0.048 Uiso 1 1 calc R U . . .
C24 C 0.50024(18) 0.5749(8) 0.1371(4) 0.043(3) Uani 1 1 d . . . . .
H24A H 0.500468 0.560421 0.088154 0.052 Uiso 1 1 calc R U . . .
H24B H 0.519632 0.560923 0.163974 0.052 Uiso 1 1 calc R U . . .
C25 C 0.34541(16) 0.6724(7) 0.3861(4) 0.023(2) Uani 1 1 d . . . . .
C26 C 0.36362(17) 0.7566(6) 0.3947(4) 0.024(2) Uani 1 1 d . . . . .
H26 H 0.382056 0.753206 0.381783 0.029 Uiso 1 1 calc R U . . .
C27 C 0.3546(2) 0.8458(7) 0.4224(4) 0.035(2) Uani 1 1 d . . . . .
H27 H 0.367114 0.903267 0.428925 0.042 Uiso 1 1 calc R U . . .
C30 C 0.31823(18) 0.6779(7) 0.4043(4) 0.028(2) Uani 1 1 d . . . . .
H30 H 0.305489 0.620952 0.397823 0.034 Uiso 1 1 calc R U . . .
C2S C 0.2905(2) 1.1015(9) 0.3689(5) 0.065(3) Uani 1 1 d . . . . .
H2SA H 0.287456 1.048250 0.402497 0.078 Uiso 1 1 calc R U . . .
H2SB H 0.279476 1.163168 0.377537 0.078 Uiso 1 1 calc R U . . .
C31 C 0.37502(16) 0.4807(6) 0.4224(4) 0.0215(19) Uani 1 1 d . . . . .
C32 C 0.37216(18) 0.3761(7) 0.4241(4) 0.028(2) Uani 1 1 d . . . . .
H32 H 0.359830 0.342129 0.387865 0.034 Uiso 1 1 calc R U . . .
C34 C 0.40523(18) 0.3695(7) 0.5307(4) 0.033(2) Uani 1 1 d . . . . .
H34 H 0.415724 0.330899 0.567547 0.039 Uiso 1 1 calc R U . . .
C33 C 0.38689(18) 0.3200(7) 0.4776(4) 0.031(2) Uani 1 1 d . . . . .
H33 H 0.384613 0.247744 0.478519 0.037 Uiso 1 1 calc R U . . .
C35 C 0.40800(17) 0.4725(8) 0.5294(4) 0.031(2) Uani 1 1 d . . . . .
H35 H 0.420570 0.505671 0.565624 0.037 Uiso 1 1 calc R U . . .
C36 C 0.39284(17) 0.5311(7) 0.4763(4) 0.027(2) Uani 1 1 d . . . . .
H36 H 0.394552 0.603607 0.476532 0.032 Uiso 1 1 calc R U . . .
C37 C 0.38182(17) 0.2993(6) 0.2097(4) 0.0213(19) Uani 1 1 d . . . . .
C38 C 0.35882(18) 0.2530(6) 0.2318(4) 0.029(2) Uani 1 1 d . . . . .
H38 H 0.355639 0.265476 0.277102 0.035 Uiso 1 1 calc R U . . .
C39 C 0.34048(18) 0.1893(7) 0.1898(5) 0.034(2) Uani 1 1 d . . . . .
H39 H 0.324917 0.157591 0.206375 0.041 Uiso 1 1 calc R U . . .
C40 C 0.3445(2) 0.1711(7) 0.1239(5) 0.040(2) Uani 1 1 d . . . . .
H40 H 0.331434 0.128214 0.094524 0.048 Uiso 1 1 calc R U . . .
Cl3S Cl 0.27814(6) 1.0571(2) 0.28637(15) 0.0612(8) Uani 1 1 d . . . . .
C41 C 0.3673(2) 0.2149(7) 0.1008(5) 0.045(3) Uani 1 1 d . . . . .
H41 H 0.370402 0.201256 0.055518 0.054 Uiso 1 1 calc R U . . .
C42 C 0.3861(2) 0.2796(7) 0.1434(4) 0.036(2) Uani 1 1 d . . . . .
H42 H 0.401850 0.310268 0.127042 0.043 Uiso 1 1 calc R U . . .
C43 C 0.42397(16) 0.3220(7) 0.3354(4) 0.025(2) Uani 1 1 d . . . . .
C44 C 0.44205(17) 0.3785(7) 0.3847(4) 0.032(2) Uani 1 1 d . . . . .
H44 H 0.441757 0.451258 0.382406 0.038 Uiso 1 1 calc R U . . .
C45 C 0.4604(2) 0.3301(9) 0.4370(5) 0.045(3) Uani 1 1 d . . . . .
H45 H 0.472928 0.369275 0.470088 0.054 Uiso 1 1 calc R U . . .
C46 C 0.4606(2) 0.2267(10) 0.4409(5) 0.059(3) Uani 1 1 d . . . . .
H46 H 0.473577 0.193525 0.476334 0.071 Uiso 1 1 calc R U . . .
C47 C 0.4422(3) 0.1686(9) 0.3939(6) 0.065(4) Uani 1 1 d . . . . .
H47 H 0.441923 0.096133 0.398079 0.078 Uiso 1 1 calc R U . . .
C48 C 0.4239(2) 0.2175(8) 0.3404(5) 0.046(3) Uani 1 1 d . . . . .
H48 H 0.411479 0.178067 0.307337 0.055 Uiso 1 1 calc R U . . .
C51 C 0.3606(2) 0.8083(7) 0.1215(4) 0.041(2) Uani 1 1 d . . . . .
H51A H 0.380993 0.828368 0.136459 0.050 Uiso 1 1 calc R U . . .
H51B H 0.360438 0.741203 0.098126 0.050 Uiso 1 1 calc R U . . .
C52 C 0.3462(2) 0.8870(9) 0.0698(5) 0.058(3) Uani 1 1 d . . . . .
H52A H 0.356490 0.890360 0.031043 0.087 Uiso 1 1 calc R U . . .
H52B H 0.346670 0.954370 0.091841 0.087 Uiso 1 1 calc R U . . .
H52C H 0.326131 0.866930 0.053282 0.087 Uiso 1 1 calc R U . . .
C53 C 0.3430(2) 0.9137(7) 0.2370(5) 0.044(3) Uani 1 1 d . . . . .
H53A H 0.331184 0.960941 0.204413 0.053 Uiso 1 1 calc R U . . .
H53B H 0.333119 0.904805 0.276743 0.053 Uiso 1 1 calc R U . . .
C54 C 0.3719(2) 0.9626(8) 0.2616(5) 0.056(3) Uani 1 1 d . . . . .
H54A H 0.384004 0.915875 0.293131 0.084 Uiso 1 1 calc R U . . .
H54B H 0.369283 1.026745 0.285455 0.084 Uiso 1 1 calc R U . . .
H54C H 0.381265 0.976983 0.222233 0.084 Uiso 1 1 calc R U . . .
C55 C 0.24973(19) 1.1011(8) 0.5254(4) 0.036(2) Uani 1 1 d . . . . .
C56 C 0.5505(2) 0.1450(9) 0.5724(6) 0.050(3) Uani 1 1 d . . . . .
C50 C 0.2906(2) 0.7355(9) 0.2236(5) 0.051(3) Uani 1 1 d . . . . .
H50A H 0.271242 0.711916 0.203028 0.077 Uiso 1 1 calc R U . . .
H50B H 0.289163 0.801913 0.245937 0.077 Uiso 1 1 calc R U . . .
H50C H 0.299548 0.685521 0.257733 0.077 Uiso 1 1 calc R U . . .
Cl4S Cl 0.32781(8) 1.1321(3) 0.37990(15) 0.0816(11) Uani 1 1 d . . . . .
C49 C 0.30891(18) 0.7469(7) 0.1678(5) 0.038(2) Uani 1 1 d . . . . .
H49A H 0.298963 0.794438 0.132373 0.046 Uiso 1 1 calc R U . . .
H49B H 0.310050 0.679370 0.145677 0.046 Uiso 1 1 calc R U . . .
C28 C 0.3279(2) 0.8529(7) 0.4404(4) 0.033(2) Uani 1 1 d . . . . .
H28 H 0.321908 0.915231 0.458340 0.040 Uiso 1 1 calc R U . . .

loop_
_atom_site_aniso_label
_atom_site_aniso_U_11
_atom_site_aniso_U_22
_atom_site_aniso_U_33
_atom_site_aniso_U_23
_atom_site_aniso_U_13
_atom_site_aniso_U_12
Ge1 0.0193(4) 0.0297(5) 0.0120(4) 0.0018(4) 0.0030(3) -0.0003(4)
F1 0.106(5) 0.058(4) 0.083(5) 0.024(4) 0.069(4) 0.038(4)
P1 0.0174(11) 0.0304(13) 0.0109(10) 0.0007(9) 0.0014(8) -0.0014(9)
C1 0.018(4) 0.011(4) 0.021(4) -0.001(3) -0.001(3) -0.003(3)
Cl1 0.128(3) 0.125(3) 0.125(3) -0.0046(14) 0.0265(14) 0.0018(14)
Cl2 0.127(3) 0.123(3) 0.122(3) -0.0014(14) 0.0235(15) -0.0009(14)
Cl1' 0.128(3) 0.125(3) 0.125(3) -0.0046(14) 0.0265(14) 0.0018(14)
Cl2' 0.127(3) 0.123(3) 0.122(3) -0.0014(14) 0.0235(15) -0.0009(14)
S1 0.0307(12) 0.0308(13) 0.0269(12) -0.0031(10) 0.0055(10) -0.0040(11)
O1 0.029(3) 0.030(3) 0.012(3) 0.005(2) 0.004(2) 0.003(3)
C2 0.015(4) 0.023(5) 0.014(4) 0.004(3) 0.006(3) -0.005(4)
F2 0.057(4) 0.043(4) 0.042(3) 0.013(3) 0.005(3) -0.011(3)
O2 0.075(5) 0.049(5) 0.029(4) 0.003(3) -0.004(3) -0.018(4)
P2 0.0238(12) 0.0283(13) 0.0159(11) 0.0033(9) 0.0040(9) 0.0017(10)
S2 0.0325(14) 0.0496(17) 0.0367(14) -0.0051(12) 0.0093(11) 0.0038(12)
C3 0.028(5) 0.033(5) 0.015(4) 0.006(4) 0.007(4) 0.006(4)
P3 0.0349(13) 0.0308(14) 0.0169(11) 0.0043(10) 0.0027(10) 0.0075(11)
C5 0.024(4) 0.027(5) 0.018(4) -0.004(4) -0.002(3) 0.005(4)
C12 0.022(3) 0.025(3) 0.020(3) -0.002(3) -0.004(2) 0.005(3)
C4 0.033(5) 0.040(6) 0.013(4) -0.004(4) -0.004(4) 0.002(4)
O4 0.045(4) 0.053(5) 0.051(4) -0.006(3) 0.015(3) 0.010(3)
F4 0.109(6) 0.076(5) 0.092(5) 0.013(4) 0.063(5) 0.012(4)
O7 0.042(4) 0.062(5) 0.036(4) -0.016(3) 0.016(3) -0.006(3)
C7 0.027(5) 0.052(6) 0.027(5) 0.009(4) 0.011(4) -0.015(4)
C6 0.022(5) 0.031(5) 0.022(5) -0.003(4) 0.000(4) -0.004(4)
C8 0.032(5) 0.048(6) 0.013(4) 0.000(4) 0.001(4) -0.014(4)
C9 0.023(4) 0.030(5) 0.013(4) -0.003(4) 0.000(3) -0.006(4)
O5 0.053(4) 0.052(4) 0.029(4) -0.011(3) 0.006(3) 0.009(4)
F3 0.057(4) 0.065(4) 0.058(4) 0.007(3) -0.027(3) -0.003(3)
O3 0.038(4) 0.045(4) 0.062(5) 0.008(4) 0.013(3) -0.008(3)
F5 0.062(4) 0.057(4) 0.104(6) 0.015(4) 0.010(4) 0.016(4)
F6 0.075(5) 0.066(5) 0.092(5) -0.010(4) 0.006(4) -0.024(4)
O6 0.039(4) 0.092(6) 0.047(4) 0.005(4) 0.006(3) 0.014(4)
C10 0.018(4) 0.021(5) 0.014(4) 0.002(3) -0.002(3) 0.004(4)
C11 0.022(3) 0.025(3) 0.020(3) -0.002(3) -0.004(2) 0.005(3)
C14 0.024(5) 0.037(6) 0.015(4) -0.003(4) 0.001(4) 0.004(4)
C13 0.035(5) 0.054(7) 0.026(5) -0.003(5) 0.001(4) -0.009(5)
C16 0.023(5) 0.049(6) 0.010(4) 0.002(4) -0.003(3) -0.008(4)
C15 0.036(5) 0.039(6) 0.019(5) 0.002(4) 0.001(4) -0.014(5)
C18 0.027(5) 0.064(8) 0.036(6) 0.007(5) 0.012(4) 0.019(5)
C17 0.024(5) 0.055(7) 0.019(5) 0.008(4) 0.005(4) 0.009(5)
C19 0.038(6) 0.036(6) 0.033(5) 0.006(4) 0.003(4) 0.008(5)
C1S 0.149(7) 0.149(7) 0.148(7) 0.0000(10) 0.0267(16) 0.0000(10)
C20 0.025(5) 0.034(6) 0.019(4) 0.006(4) 0.007(4) 0.001(4)
C29 0.032(5) 0.060(7) 0.021(5) 0.003(5) 0.002(4) 0.018(5)
C21 0.019(3) 0.043(4) 0.010(3) 0.004(3) -0.006(2) 0.000(3)
C22 0.019(3) 0.043(4) 0.010(3) 0.004(3) -0.006(2) 0.000(3)
C23 0.025(5) 0.071(8) 0.025(5) 0.002(5) 0.006(4) -0.012(5)
C24 0.025(5) 0.082(8) 0.024(5) 0.009(5) 0.008(4) -0.001(5)
C25 0.017(4) 0.044(6) 0.009(4) 0.004(4) 0.001(3) 0.006(4)
C26 0.024(5) 0.031(5) 0.014(4) 0.004(4) -0.004(3) 0.001(4)
C27 0.046(6) 0.034(6) 0.023(5) 0.001(4) 0.000(4) 0.009(5)
C30 0.030(5) 0.044(6) 0.011(4) 0.007(4) 0.003(4) -0.003(4)
C2S 0.079(8) 0.071(9) 0.052(7) 0.015(6) 0.034(6) 0.021(7)
C31 0.019(4) 0.031(5) 0.017(4) 0.003(4) 0.008(3) -0.003(4)
C32 0.031(5) 0.041(6) 0.010(4) -0.003(4) -0.001(4) -0.006(4)
C34 0.034(5) 0.042(6) 0.023(5) 0.015(4) 0.007(4) 0.007(5)
C33 0.039(5) 0.032(5) 0.021(5) 0.005(4) 0.006(4) -0.003(4)
C35 0.022(5) 0.056(7) 0.015(4) 0.001(4) 0.000(4) -0.005(4)
C36 0.030(5) 0.032(5) 0.018(4) -0.001(4) 0.005(4) 0.003(4)
C37 0.029(5) 0.019(5) 0.016(4) -0.003(3) 0.003(4) 0.008(4)
C38 0.036(5) 0.023(5) 0.028(5) -0.005(4) 0.005(4) 0.004(4)
C39 0.024(5) 0.033(6) 0.041(6) 0.007(5) -0.003(4) 0.002(4)
C40 0.045(6) 0.040(6) 0.031(6) -0.012(5) -0.006(5) -0.007(5)
Cl3S 0.0601(18) 0.0604(19) 0.0618(18) -0.0035(15) 0.0073(14) 0.0021(15)
C41 0.067(7) 0.043(6) 0.022(5) -0.013(5) 0.000(5) -0.003(6)
C42 0.041(6) 0.039(6) 0.028(5) 0.004(4) 0.004(4) 0.001(5)
C43 0.021(5) 0.035(6) 0.019(4) 0.003(4) 0.005(4) 0.000(4)
C44 0.025(5) 0.042(6) 0.028(5) 0.005(4) 0.007(4) -0.009(4)
C45 0.034(6) 0.067(8) 0.029(5) 0.005(5) -0.010(4) -0.002(6)
C46 0.054(7) 0.076(9) 0.040(6) 0.018(6) -0.013(5) 0.022(7)
C47 0.098(10) 0.036(7) 0.051(7) 0.010(5) -0.018(7) 0.010(6)
C48 0.057(7) 0.041(7) 0.033(6) 0.001(5) -0.013(5) 0.002(5)
C51 0.054(6) 0.045(6) 0.027(5) 0.003(5) 0.011(5) 0.012(5)
C52 0.067(8) 0.073(8) 0.037(6) 0.019(6) 0.017(5) 0.031(6)
C53 0.049(6) 0.044(6) 0.036(6) 0.008(5) -0.002(5) 0.017(5)
C54 0.071(8) 0.042(7) 0.047(7) -0.012(5) -0.012(6) 0.010(6)
C55 0.029(5) 0.051(7) 0.030(5) 0.000(5) 0.010(4) -0.001(5)
C56 0.041(6) 0.060(8) 0.050(7) -0.007(6) 0.014(6) 0.000(6)
C50 0.037(6) 0.071(8) 0.047(6) 0.011(6) 0.013(5) 0.008(6)
Cl4S 0.106(3) 0.084(2) 0.0483(18) 0.0088(17) -0.0049(17) -0.036(2)
C49 0.035(5) 0.037(6) 0.038(6) 0.005(5) -0.003(4) 0.011(5)
C28 0.048(6) 0.029(6) 0.022(5) -0.003(4) 0.007(4) 0.021(5)

loop_
_atom_type_symbol
_atom_type_description
_atom_type_scat_dispersion_real
_atom_type_scat_dispersion_imag
_atom_type_scat_source
C C 0.0033 0.0016 'International Tables Vol C Tables 4.2.6.8 and 6.1.1.4'
H H 0.0000 0.0000 'International Tables Vol C Tables 4.2.6.8 and 6.1.1.4'
Cl Cl 0.1484 0.1585 'International Tables Vol C Tables 4.2.6.8 and 6.1.1.4'
F F 0.0171 0.0103 'International Tables Vol C Tables 4.2.6.8 and 6.1.1.4'
Ge Ge 0.1547 1.8001 'International Tables Vol C Tables 4.2.6.8 and 6.1.1.4'
O O 0.0106 0.0060 'International Tables Vol C Tables 4.2.6.8 and 6.1.1.4'
P P 0.1023 0.0942 'International Tables Vol C Tables 4.2.6.8 and 6.1.1.4'
S S 0.1246 0.1234 'International Tables Vol C Tables 4.2.6.8 and 6.1.1.4'

loop_
_geom_angle_atom_site_label_1
_geom_angle_atom_site_label_2
_geom_angle_atom_site_label_3
_geom_angle
_geom_angle_site_symmetry_1
_geom_angle_site_symmetry_3
_geom_angle_publ_flag
C1 Ge1 C2 126.2(3) . . ?
C1 Ge1 O1 96.5(3) . . ?
C2 Ge1 O1 96.6(3) . . ?
C1 Ge1 P1 92.1(2) . . ?
C2 Ge1 P1 140.1(2) . . ?
O1 Ge1 P1 88.64(16) . . ?
C1 Ge1 P2 83.8(2) . . ?
C2 Ge1 P2 82.6(2) . . ?
O1 Ge1 P2 179.18(17) . . ?
P1 Ge1 P2 92.09(7) . . ?
C31 P1 C9 110.0(4) . . ?
C31 P1 C25 107.2(4) . . ?
C9 P1 C25 112.5(4) . . ?
C31 P1 Ge1 120.7(3) . . ?
C9 P1 Ge1 93.1(3) . . ?
C25 P1 Ge1 112.8(3) . . ?
C3 C1 C10 119.1(7) . . ?
C3 C1 Ge1 128.6(6) . . ?
C10 C1 Ge1 112.1(5) . . ?
O2 S1 O3 115.7(4) . . ?
O2 S1 O4 115.5(4) . . ?
O3 S1 O4 115.1(4) . . ?
O2 S1 C55 102.7(4) . . ?
O3 S1 C55 103.0(4) . . ?
O4 S1 C55 101.9(4) . . ?
P3 O1 Ge1 141.5(3) . . ?
C14 C2 C21 120.3(7) . . ?
C14 C2 Ge1 121.3(6) . . ?
C21 C2 Ge1 118.2(6) . . ?
C43 P2 C20 102.0(4) . . ?
C43 P2 C37 107.0(4) . . ?
C20 P2 C37 107.7(4) . . ?
C43 P2 Ge1 132.4(3) . . ?
C20 P2 Ge1 90.0(3) . . ?
C37 P2 Ge1 112.8(3) . . ?
O6 S2 O5 115.0(4) . . ?
O6 S2 O7 115.4(4) . . ?
O5 S2 O7 115.0(4) . . ?
O6 S2 C56 104.0(5) . . ?
O5 S2 C56 101.9(5) . . ?
O7 S2 C56 102.9(4) . . ?
C1 C3 C4 122.4(7) . . ?
C1 C3 H3 118.8 . . ?
C4 C3 H3 118.8 . . ?
O1 P3 C49 113.3(4) . . ?
O1 P3 C53 107.6(4) . . ?
C49 P3 C53 109.3(4) . . ?
O1 P3 C51 110.3(4) . . ?
C49 P3 C51 107.0(5) . . ?
C53 P3 C51 109.2(5) . . ?
C4 C5 C11 119.0(7) . . ?
C4 C5 C12 133.1(7) . . ?
C11 C5 C12 107.9(7) . . ?
C5 C12 C13 105.5(6) . . ?
C5 C12 H12A 110.6 . . ?
C13 C12 H12A 110.6 . . ?
C5 C12 H12B 110.6 . . ?
C13 C12 H12B 110.6 . . ?
H12A C12 H12B 108.8 . . ?
C5 C4 C3 119.3(7) . . ?
C5 C4 H4 120.4 . . ?
C3 C4 H4 120.4 . . ?
C6 C7 C8 119.6(7) . . ?
C6 C7 H7 120.2 . . ?
C8 C7 H7 120.2 . . ?
C7 C6 C11 117.6(7) . . ?
C7 C6 C13 133.3(8) . . ?
C11 C6 C13 109.1(7) . . ?
C9 C8 C7 122.4(7) . . ?
C9 C8 H8 118.8 . . ?
C7 C8 H8 118.8 . . ?
C8 C9 C10 119.9(7) . . ?
C8 C9 P1 124.1(6) . . ?
C10 C9 P1 116.0(6) . . ?
C11 C10 C1 117.5(7) . . ?
C11 C10 C9 115.9(7) . . ?
C1 C10 C9 126.5(7) . . ?
C6 C11 C10 124.5(7) . . ?
C6 C11 C5 112.6(7) . . ?
C10 C11 C5 122.8(7) . . ?
C2 C14 C15 122.8(8) . . ?
C2 C14 H14 118.6 . . ?
C15 C14 H14 118.6 . . ?
C6 C13 C12 104.8(7) . . ?
C6 C13 H13A 110.8 . . ?
C12 C13 H13A 110.8 . . ?
C6 C13 H13B 110.8 . . ?
C12 C13 H13B 110.8 . . ?
H13A C13 H13B 108.9 . . ?
C15 C16 C22 119.2(8) . . ?
C15 C16 C23 131.6(9) . . ?
C22 C16 C23 109.2(8) . . ?
C16 C15 C14 118.2(8) . . ?
C16 C15 H15 120.9 . . ?
C14 C15 H15 120.9 . . ?
C17 C18 C19 118.1(9) . . ?
C17 C18 H18 120.9 . . ?
C19 C18 H18 120.9 . . ?
C18 C17 C22 119.6(8) . . ?
C18 C17 C24 132.6(9) . . ?
C22 C17 C24 107.8(8) . . ?
C20 C19 C18 123.1(9) . . ?
C20 C19 H19 118.4 . . ?
C18 C19 H19 118.4 . . ?
Cl1' C1S Cl2' 114.9(13) . . ?
Cl2 C1S Cl1 102.1(12) . . ?
C19 C20 C21 119.4(8) . . ?
C19 C20 P2 123.4(7) . . ?
C21 C20 P2 117.0(6) . . ?
C28 C29 C30 121.4(8) . . ?
C28 C29 H29 119.3 . . ?
C30 C29 H29 119.3 . . ?
C20 C21 C22 116.5(8) . . ?
C20 C21 C2 128.5(7) . . ?
C22 C21 C2 115.0(8) . . ?
C16 C22 C17 112.6(8) . . ?
C16 C22 C21 124.2(8) . . ?
C17 C22 C21 123.2(8) . . ?
C16 C23 C24 104.8(8) . . ?
C16 C23 H23A 110.8 . . ?
C24 C23 H23A 110.8 . . ?
C16 C23 H23B 110.8 . . ?
C24 C23 H23B 110.8 . . ?
H23A C23 H23B 108.9 . . ?
C17 C24 C23 105.5(7) . . ?
C17 C24 H24A 110.6 . . ?
C23 C24 H24A 110.6 . . ?
C17 C24 H24B 110.6 . . ?
C23 C24 H24B 110.6 . . ?
H24A C24 H24B 108.8 . . ?
C26 C25 C30 120.4(8) . . ?
C26 C25 P1 119.2(6) . . ?
C30 C25 P1 120.4(7) . . ?
C25 C26 C27 119.1(8) . . ?
C25 C26 H26 120.4 . . ?
C27 C26 H26 120.4 . . ?
C28 C27 C26 121.5(9) . . ?
C28 C27 H27 119.3 . . ?
C26 C27 H27 119.3 . . ?
C25 C30 C29 118.2(8) . . ?
C25 C30 H30 120.9 . . ?
C29 C30 H30 120.9 . . ?
Cl3S C2S Cl4S 110.5(6) . . ?
Cl3S C2S H2SA 109.6 . . ?
Cl4S C2S H2SA 109.6 . . ?
Cl3S C2S H2SB 109.6 . . ?
Cl4S C2S H2SB 109.6 . . ?
H2SA C2S H2SB 108.1 . . ?
C32 C31 C36 119.7(7) . . ?
C32 C31 P1 122.0(6) . . ?
C36 C31 P1 118.3(6) . . ?
C33 C32 C31 120.8(8) . . ?
C33 C32 H32 119.6 . . ?
C31 C32 H32 119.6 . . ?
C35 C34 C33 119.6(8) . . ?
C35 C34 H34 120.2 . . ?
C33 C34 H34 120.2 . . ?
C32 C33 C34 119.8(8) . . ?
C32 C33 H33 120.1 . . ?
C34 C33 H33 120.1 . . ?
C34 C35 C36 121.5(8) . . ?
C34 C35 H35 119.3 . . ?
C36 C35 H35 119.3 . . ?
C35 C36 C31 118.5(8) . . ?
C35 C36 H36 120.8 . . ?
C31 C36 H36 120.8 . . ?
C38 C37 C42 118.3(8) . . ?
C38 C37 P2 119.6(6) . . ?
C42 C37 P2 121.9(7) . . ?
C39 C38 C37 121.4(8) . . ?
C39 C38 H38 119.3 . . ?
C37 C38 H38 119.3 . . ?
C38 C39 C40 120.3(9) . . ?
C38 C39 H39 119.9 . . ?
C40 C39 H39 119.9 . . ?
C41 C40 C39 119.7(8) . . ?
C41 C40 H40 120.2 . . ?
C39 C40 H40 120.2 . . ?
C40 C41 C42 120.2(9) . . ?
C40 C41 H41 119.9 . . ?
C42 C41 H41 119.9 . . ?
C37 C42 C41 120.2(9) . . ?
C37 C42 H42 119.9 . . ?
C41 C42 H42 119.9 . . ?
C48 C43 C44 119.2(8) . . ?
C48 C43 P2 123.7(7) . . ?
C44 C43 P2 117.0(7) . . ?
C45 C44 C43 120.6(9) . . ?
C45 C44 H44 119.7 . . ?
C43 C44 H44 119.7 . . ?
C46 C45 C44 119.8(9) . . ?
C46 C45 H45 120.1 . . ?
C44 C45 H45 120.1 . . ?
C45 C46 C47 120.8(9) . . ?
C45 C46 H46 119.6 . . ?
C47 C46 H46 119.6 . . ?
C46 C47 C48 119.4(10) . . ?
C46 C47 H47 120.3 . . ?
C48 C47 H47 120.3 . . ?
C43 C48 C47 120.2(9) . . ?
C43 C48 H48 119.9 . . ?
C47 C48 H48 119.9 . . ?
C52 C51 P3 115.4(7) . . ?
C52 C51 H51A 108.4 . . ?
P3 C51 H51A 108.4 . . ?
C52 C51 H51B 108.4 . . ?
P3 C51 H51B 108.4 . . ?
H51A C51 H51B 107.5 . . ?
C51 C52 H52A 109.5 . . ?
C51 C52 H52B 109.5 . . ?
H52A C52 H52B 109.5 . . ?
C51 C52 H52C 109.5 . . ?
H52A C52 H52C 109.5 . . ?
H52B C52 H52C 109.5 . . ?
C54 C53 P3 114.6(7) . . ?
C54 C53 H53A 108.6 . . ?
P3 C53 H53A 108.6 . . ?
C54 C53 H53B 108.6 . . ?
P3 C53 H53B 108.6 . . ?
H53A C53 H53B 107.6 . . ?
C53 C54 H54A 109.5 . . ?
C53 C54 H54B 109.5 . . ?
H54A C54 H54B 109.5 . . ?
C53 C54 H54C 109.5 . . ?
H54A C54 H54C 109.5 . . ?
H54B C54 H54C 109.5 . . ?
F1 C55 F3 107.9(8) . . ?
F1 C55 F2 106.8(8) . . ?
F3 C55 F2 104.9(7) . . ?
F1 C55 S1 112.3(6) . . ?
F3 C55 S1 113.2(7) . . ?
F2 C55 S1 111.2(6) . . ?
F4 C56 F5 107.0(9) . . ?
F4 C56 F6 105.5(9) . . ?
F5 C56 F6 105.5(9) . . ?
F4 C56 S2 113.8(8) . . ?
F5 C56 S2 112.0(7) . . ?
F6 C56 S2 112.5(8) . . ?
C49 C50 H50A 109.5 . . ?
C49 C50 H50B 109.5 . . ?
H50A C50 H50B 109.5 . . ?
C49 C50 H50C 109.5 . . ?
H50A C50 H50C 109.5 . . ?
H50B C50 H50C 109.5 . . ?
C50 C49 P3 115.3(7) . . ?
C50 C49 H49A 108.4 . . ?
P3 C49 H49A 108.4 . . ?
C50 C49 H49B 108.4 . . ?
P3 C49 H49B 108.4 . . ?
H49A C49 H49B 107.5 . . ?
C29 C28 C27 119.4(8) . . ?
C29 C28 H28 120.3 . . ?
C27 C28 H28 120.3 . . ?

loop_
_geom_bond_atom_site_label_1
_geom_bond_atom_site_label_2
_geom_bond_distance
_geom_bond_site_symmetry_2
_geom_bond_publ_flag
Ge1 C1 1.918(7) . ?
Ge1 C2 1.934(7) . ?
Ge1 O1 1.944(5) . ?
Ge1 P1 2.363(2) . ?
Ge1 P2 2.744(2) . ?
F1 C55 1.311(10) . ?
P1 C31 1.794(8) . ?
P1 C9 1.799(8) . ?
P1 C25 1.801(9) . ?
C1 C3 1.384(10) . ?
C1 C10 1.409(10) . ?
Cl1 C1S 2.02(2) . ?
Cl2 C1S 1.67(2) . ?
Cl1' C1S 1.61(2) . ?
Cl2' C1S 1.83(2) . ?
S1 O2 1.426(6) . ?
S1 O3 1.429(6) . ?
S1 O4 1.432(6) . ?
S1 C55 1.806(10) . ?
O1 P3 1.529(5) . ?
C2 C14 1.349(11) . ?
C2 C21 1.436(11) . ?
F2 C55 1.337(10) . ?
P2 C43 1.808(8) . ?
P2 C20 1.812(8) . ?
P2 C37 1.814(8) . ?
S2 O6 1.423(7) . ?
S2 O5 1.431(6) . ?
S2 O7 1.434(6) . ?
S2 C56 1.795(12) . ?
C3 C4 1.422(11) . ?
C3 H3 0.9500 . ?
P3 C49 1.774(9) . ?
P3 C53 1.783(10) . ?
P3 C51 1.790(9) . ?
C5 C4 1.348(11) . ?
C5 C11 1.417(10) . ?
C5 C12 1.508(11) . ?
C12 C13 1.555(11) . ?
C12 H12A 0.9900 . ?
C12 H12B 0.9900 . ?
C4 H4 0.9500 . ?
F4 C56 1.324(11) . ?
C7 C6 1.383(11) . ?
C7 C8 1.406(11) . ?
C7 H7 0.9500 . ?
C6 C11 1.398(11) . ?
C6 C13 1.503(11) . ?
C8 C9 1.367(11) . ?
C8 H8 0.9500 . ?
C9 C10 1.430(10) . ?
F3 C55 1.321(10) . ?
F5 C56 1.327(11) . ?
F6 C56 1.336(12) . ?
C10 C11 1.403(10) . ?
C14 C15 1.418(11) . ?
C14 H14 0.9500 . ?
C13 H13A 0.9900 . ?
C13 H13B 0.9900 . ?
C16 C15 1.371(12) . ?
C16 C22 1.386(12) . ?
C16 C23 1.503(11) . ?
C15 H15 0.9500 . ?
C18 C17 1.337(13) . ?
C18 C19 1.414(12) . ?
C18 H18 0.9500 . ?
C17 C22 1.404(12) . ?
C17 C24 1.514(12) . ?
C19 C20 1.378(12) . ?
C19 H19 0.9500 . ?
C20 C21 1.391(12) . ?
C29 C28 1.357(13) . ?
C29 C30 1.410(12) . ?
C29 H29 0.9500 . ?
C21 C22 1.408(11) . ?
C23 C24 1.532(13) . ?
C23 H23A 0.9900 . ?
C23 H23B 0.9900 . ?
C24 H24A 0.9900 . ?
C24 H24B 0.9900 . ?
C25 C26 1.386(11) . ?
C25 C30 1.393(11) . ?
C26 C27 1.386(11) . ?
C26 H26 0.9500 . ?
C27 C28 1.369(12) . ?
C27 H27 0.9500 . ?
C30 H30 0.9500 . ?
C2S Cl3S 1.735(12) . ?
C2S Cl4S 1.779(12) . ?
C2S H2SA 0.9900 . ?
C2S H2SB 0.9900 . ?
C31 C32 1.373(11) . ?
C31 C36 1.400(11) . ?
C32 C33 1.370(11) . ?
C32 H32 0.9500 . ?
C34 C35 1.351(12) . ?
C34 C33 1.396(12) . ?
C34 H34 0.9500 . ?
C33 H33 0.9500 . ?
C35 C36 1.392(11) . ?
C35 H35 0.9500 . ?
C36 H36 0.9500 . ?
C37 C38 1.379(11) . ?
C37 C42 1.388(11) . ?
C38 C39 1.369(12) . ?
C38 H38 0.9500 . ?
C39 C40 1.372(12) . ?
C39 H39 0.9500 . ?
C40 C41 1.370(13) . ?
C40 H40 0.9500 . ?
C41 C42 1.394(12) . ?
C41 H41 0.9500 . ?
C42 H42 0.9500 . ?
C43 C48 1.368(12) . ?
C43 C44 1.389(11) . ?
C44 C45 1.380(12) . ?
C44 H44 0.9500 . ?
C45 C46 1.351(14) . ?
C45 H45 0.9500 . ?
C46 C47 1.380(15) . ?
C46 H46 0.9500 . ?
C47 C48 1.396(13) . ?
C47 H47 0.9500 . ?
C48 H48 0.9500 . ?
C51 C52 1.523(12) . ?
C51 H51A 0.9900 . ?
C51 H51B 0.9900 . ?
C52 H52A 0.9800 . ?
C52 H52B 0.9800 . ?
C52 H52C 0.9800 . ?
C53 C54 1.506(13) . ?
C53 H53A 0.9900 . ?
C53 H53B 0.9900 . ?
C54 H54A 0.9800 . ?
C54 H54B 0.9800 . ?
C54 H54C 0.9800 . ?
C50 C49 1.527(12) . ?
C50 H50A 0.9800 . ?
C50 H50B 0.9800 . ?
C50 H50C 0.9800 . ?
C49 H49A 0.9900 . ?
C49 H49B 0.9900 . ?
C28 H28 0.9500 . ?
